data_7215729
loop_
_publ_author_name
'An, Litao'
'Zhou, Jian'
'Xiao, Hong-Ping'
'Liu, Xing'
'Zou, Huahong'
'Pan, Chun-Yang'
'Liu, Meihua'
'Li, Jianhui'

_publ_section_title
;
 A series of new 3-D boratopolyoxovanadates containing five types of
 [KxOy]n building units
;
_journal_issue 20
_journal_name_full CrystEngComm
_journal_page_first 4236
_journal_paper_doi 10.1039/c4ce00073k
_journal_volume 16
_journal_year 2014
_chemical_formula_moiety 'B20 V6 O42 (O H)8 (H2 O) [K (H2 O)]2, 2(C4 H16 N3), 6(H2 O)'
_chemical_formula_sum 'C8 H58 B20 K2 N6 O59 V6'
_chemical_formula_weight 1782.60
_chemical_name_systematic
; 
 ? 
;
_space_group_IT_number 15
_symmetry_cell_setting monoclinic
_symmetry_space_group_name_Hall '-C 2yc'
_symmetry_space_group_name_H-M 'C 1 2/c 1'
_atom_sites_solution_hydrogens geom
_atom_sites_solution_primary direct
_atom_sites_solution_secondary difmap
_audit_creation_method SHELXL-97
_cell_angle_alpha 90.00
_cell_angle_beta 116.8640(10)
_cell_angle_gamma 90.00
_cell_formula_units_Z 4
_cell_length_a 22.3371(10)
_cell_length_b 12.5753(6)
_cell_length_c 22.3967(11)
_cell_measurement_temperature 296(2)
_cell_volume 5612.2(5)
_computing_structure_refinement 'SHELXL-97 (Sheldrick, 1997)'
_computing_structure_solution 'SHELXS-97 (Sheldrick, 1990)'
_diffrn_ambient_temperature 296(2)
_diffrn_detector_area_resol_mean 7.31
_diffrn_measured_fraction_theta_full 0.992
_diffrn_measured_fraction_theta_max 0.992
_diffrn_measurement_device_type 'Rigaku Mercury'
_diffrn_measurement_method \w
_diffrn_radiation_monochromator graphite
_diffrn_radiation_source 'fine-focus sealed tube'
_diffrn_radiation_type MoK\a
_diffrn_radiation_wavelength 0.71073
_diffrn_reflns_av_R_equivalents 0.0178
_diffrn_reflns_av_sigmaI/netI 0.0168
_diffrn_reflns_limit_h_max 26
_diffrn_reflns_limit_h_min -21
_diffrn_reflns_limit_k_max 14
_diffrn_reflns_limit_k_min -14
_diffrn_reflns_limit_l_max 26
_diffrn_reflns_limit_l_min -26
_diffrn_reflns_number 20774
_diffrn_reflns_theta_full 25.10
_diffrn_reflns_theta_max 25.10
_diffrn_reflns_theta_min 1.91
_exptl_absorpt_coefficient_mu 1.253
_exptl_absorpt_correction_T_max 0.7995
_exptl_absorpt_correction_T_min 0.6877
_exptl_absorpt_correction_type multi-scan
_exptl_absorpt_process_details 'Jacobson, R. (1998) Private communication'
_exptl_crystal_colour GREEN
_exptl_crystal_density_diffrn 2.107
_exptl_crystal_density_method 'not measured'
_exptl_crystal_description BLOCK
_exptl_crystal_F_000 2484
_exptl_crystal_size_max 0.19
_exptl_crystal_size_mid 0.15
_exptl_crystal_size_min 0.11
_refine_diff_density_max 1.725
_refine_diff_density_min -1.311
_refine_diff_density_rms 0.162
_refine_ls_extinction_method none
_refine_ls_goodness_of_fit_ref 1.057
_refine_ls_hydrogen_treatment constr
_refine_ls_matrix_type full
_refine_ls_number_parameters 467
_refine_ls_number_reflns 4958
_refine_ls_number_restraints 0
_refine_ls_restrained_S_all 1.057
_refine_ls_R_factor_all 0.0654
_refine_ls_R_factor_gt 0.0632
_refine_ls_shift/su_max 0.001
_refine_ls_shift/su_mean 0.000
_refine_ls_structure_factor_coef Fsqd
_refine_ls_weighting_details 'calc w=1/[\s^2^(Fo^2^)+(0.0795P)^2^+98.4276P] where P=(Fo^2^+2Fc^2^)/3'
_refine_ls_weighting_scheme calc
_refine_ls_wR_factor_gt 0.1626
_refine_ls_wR_factor_ref 0.1645
_reflns_number_gt 4703
_reflns_number_total 4958
_reflns_threshold_expression >2sigma(I)
_cod_data_source_file c4ce00073k5.cif
_cod_data_source_block 4
_cod_depositor_comments
;
The following automatic conversions were performed:

'_refine_ls_hydrogen_treatment' value 'CONSTR' changed to 'constr'
according to
/usr/data/users/saulius/crontab/automatic-downloads/current/RSC/lib/dictionaries/cif_core.dic
dictionary named 'cif_core.dic' version 2.4.2 from 2011-04-26.

Automatic conversion script
Id: cif_fix_values 2281 2013-09-26 08:29:07Z andrius 
;
_cod_original_sg_symbol_H-M 'C 2/c'
_cod_database_code 7215729

loop_
_symmetry_equiv_pos_as_xyz
'x, y, z'
'-x, y, -z+1/2'
'x+1/2, y+1/2, z'
'-x+1/2, y+1/2, -z+1/2'
'-x, -y, -z'
'x, -y, z-1/2'
'-x+1/2, -y+1/2, -z'
'x+1/2, -y+1/2, z-1/2'

loop_
_atom_site_label
_atom_site_type_symbol
_atom_site_fract_x
_atom_site_fract_y
_atom_site_fract_z
_atom_site_U_iso_or_equiv
_atom_site_adp_type
_atom_site_occupancy
_atom_site_symmetry_multiplicity
_atom_site_calc_flag
_atom_site_refinement_flags
V2 V 0.44560(4) 0.72431(6) 0.47129(4) 0.0101(2) Uani 1 1 d .
V3 V 0.49596(4) 0.63393(6) 0.61192(4) 0.0101(2) Uani 1 1 d .
V1 V 0.44945(4) 0.59046(6) 0.36056(4) 0.0100(2) Uani 1 1 d .
O1 O 0.42020(19) 0.6354(3) 0.28537(17) 0.0225(8) Uani 1 1 d .
O1W O 0.5000 0.5000 0.5000 0.40(2) Uani 1 2 d S
O2 O 0.6810(2) 0.8540(3) 0.74028(19) 0.0339(11) Uani 1 1 d .
O2W O 0.8131(9) 0.664(2) 0.7894(17) 0.050(6) Uani 0.80(14) 1 d P
O3 O 0.49388(19) 0.7011(3) 0.67248(18) 0.0222(8) Uani 1 1 d .
O3W O 0.7824(3) -0.0712(5) 0.6873(3) 0.0534(14) Uani 1 1 d .
O4W O 0.3218(2) 0.0456(4) 0.6699(3) 0.0424(11) Uani 1 1 d .
O4 O 0.5996(3) 0.7786(3) 0.3063(2) 0.0326(10) Uani 1 1 d .
O5 O 0.41605(18) 0.8440(3) 0.45604(18) 0.0206(8) Uani 1 1 d .
O5W O 0.4269(3) 0.8763(4) 0.7031(3) 0.0500(13) Uani 1 1 d .
O6 O 0.62462(17) 0.8156(3) 0.62793(16) 0.0145(7) Uani 1 1 d .
O7 O 0.53149(16) 0.5110(3) 0.38313(16) 0.0133(7) Uani 1 1 d .
O8 O 0.78948(19) 0.2271(3) 0.60130(18) 0.0250(9) Uani 1 1 d .
O9 O 0.72375(17) 0.6401(3) 0.55193(17) 0.0174(7) Uani 1 1 d .
O10 O 0.58602(16) 0.3478(3) 0.47131(16) 0.0125(7) Uani 1 1 d .
O11 O 0.70508(16) 0.3286(3) 0.51574(16) 0.0135(7) Uani 1 1 d .
O12 O 0.61056(17) 0.6151(3) 0.36371(17) 0.0154(7) Uani 1 1 d .
O13 O 0.67559(16) 0.6726(3) 0.70585(16) 0.0143(7) Uani 1 1 d .
O14 O 0.72643(16) 0.3455(3) 0.63034(16) 0.0141(7) Uani 1 1 d .
O15 O 0.61002(16) 0.6215(3) 0.47190(16) 0.0115(7) Uani 1 1 d .
O16 O 0.69237(16) 0.5034(3) 0.66605(16) 0.0121(7) Uani 1 1 d .
O17 O 0.58858(17) 0.7791(3) 0.40445(17) 0.0149(7) Uani 1 1 d .
O18 O 0.58164(16) 0.5568(3) 0.64789(16) 0.0123(7) Uani 1 1 d .
O19 O 0.59597(16) 0.7922(3) 0.51240(16) 0.0119(7) Uani 1 1 d .
O21 O 0.61076(16) 0.3692(3) 0.60256(16) 0.0130(7) Uani 1 1 d .
O22 O 0.50080(16) 0.7018(3) 0.42519(16) 0.0126(7) Uani 1 1 d .
O23 O 0.52525(16) 0.7200(3) 0.55747(16) 0.0125(7) Uani 1 1 d .
O24 O 0.64917(16) 0.4663(3) 0.43686(16) 0.0123(7) Uani 1 1 d .
O25 O 0.66088(16) 0.4793(3) 0.54910(15) 0.0119(7) Uani 1 1 d .
O26 O 0.63458(16) 0.6427(3) 0.58682(16) 0.0117(7) Uani 1 1 d .
B1 B 0.5725(3) 0.7264(4) 0.4540(3) 0.0117(10) Uani 1 1 d .
B2 B 0.6471(3) 0.5903(4) 0.6534(3) 0.0111(10) Uani 1 1 d .
B3 B 0.6494(3) 0.4050(4) 0.4906(3) 0.0117(10) Uani 1 1 d .
B4 B 0.6609(3) 0.7777(4) 0.6912(3) 0.0150(11) Uani 1 1 d .
B5 B 0.6600(3) 0.5968(4) 0.5409(3) 0.0117(10) Uani 1 1 d .
B6 B 0.5992(3) 0.7216(5) 0.3581(3) 0.0163(11) Uani 1 1 d .
B7 B 0.6730(3) 0.4249(4) 0.6148(3) 0.0117(10) Uani 1 1 d .
B8 B 0.7392(3) 0.3013(4) 0.5815(3) 0.0137(10) Uani 1 1 d .
B9 B 0.5935(3) 0.7458(4) 0.5695(3) 0.0110(10) Uani 1 1 d .
B10 B 0.6011(3) 0.5495(4) 0.4128(3) 0.0115(10) Uani 1 1 d .
K1 K 0.88325(9) 0.08541(16) 0.70200(9) 0.0527(5) Uani 1 1 d .
N1 N 0.4163(3) 0.9815(5) 0.3603(3) 0.0499(16) Uani 1 1 d .
H1C H 0.3818 0.9549 0.3244 0.075 Uiso 1 1 calc R
H1D H 0.4083 1.0494 0.3653 0.075 Uiso 1 1 calc R
H1E H 0.4217 0.9450 0.3964 0.075 Uiso 1 1 calc R
N2 N 0.5975(3) 0.9951(5) 0.4097(3) 0.0499(16) Uani 1 1 d .
H2C H 0.5939 1.0156 0.3697 0.060 Uiso 1 1 calc R
H2D H 0.6036 0.9242 0.4123 0.060 Uiso 1 1 calc R
N3 N 0.7175(3) 0.8936(5) 0.5407(3) 0.0499(16) Uani 1 1 d .
H3C H 0.7302 0.8747 0.5830 0.075 Uiso 1 1 calc R
H3D H 0.7534 0.8974 0.5333 0.075 Uiso 1 1 calc R
H3E H 0.6890 0.8455 0.5134 0.075 Uiso 1 1 calc R
C1 C 0.4777(4) 0.9735(7) 0.3517(4) 0.0499(18) Uani 1 1 d .
H1A H 0.4866 0.8997 0.3459 0.060 Uiso 1 1 calc R
H1B H 0.4721 1.0127 0.3122 0.060 Uiso 1 1 calc R
C2 C 0.5322(4) 1.0163(7) 0.4094(4) 0.0499(18) Uani 1 1 d .
H2A H 0.5324 0.9854 0.4492 0.060 Uiso 1 1 calc R
H2B H 0.5262 1.0925 0.4108 0.060 Uiso 1 1 calc R
C3 C 0.6597(4) 1.0441(7) 0.4621(4) 0.0499(18) Uani 1 1 d .
H3A H 0.6946 1.0389 0.4478 0.060 Uiso 1 1 calc R
H3B H 0.6512 1.1191 0.4652 0.060 Uiso 1 1 calc R
C4 C 0.6845(4) 0.9977(6) 0.5281(4) 0.0499(18) Uani 1 1 d .
H4A H 0.6469 0.9920 0.5385 0.060 Uiso 1 1 calc R
H4B H 0.7160 1.0476 0.5598 0.060 Uiso 1 1 calc R
O2W' O 0.804(4) 0.635(9) 0.810(7) 0.05(3) Uani 0.20(14) 1 d P

loop_
_atom_site_aniso_label
_atom_site_aniso_U_11
_atom_site_aniso_U_22
_atom_site_aniso_U_33
_atom_site_aniso_U_23
_atom_site_aniso_U_13
_atom_site_aniso_U_12
V2 0.0110(4) 0.0095(4) 0.0092(4) 0.0003(3) 0.0038(3) 0.0012(3)
V3 0.0112(4) 0.0104(4) 0.0084(4) -0.0006(3) 0.0041(3) 0.0006(3)
V1 0.0112(4) 0.0104(4) 0.0077(4) 0.0008(3) 0.0037(3) 0.0008(3)
O1 0.028(2) 0.025(2) 0.0127(18) 0.0051(15) 0.0075(16) 0.0013(16)
O1W 0.40(6) 0.40(6) 0.40(6) 0.00(4) 0.18(5) 0.00(5)
O2 0.047(3) 0.017(2) 0.0171(19) -0.0069(16) -0.0043(18) 0.0063(18)
O2W 0.050(5) 0.050(7) 0.050(9) 0.000(7) 0.023(5) 0.000(5)
O3 0.030(2) 0.0212(19) 0.0174(18) -0.0051(15) 0.0124(16) 0.0017(16)
O3W 0.035(3) 0.084(4) 0.037(3) 0.002(3) 0.012(2) 0.000(3)
O4W 0.035(2) 0.041(3) 0.049(3) -0.004(2) 0.017(2) -0.008(2)
O4 0.069(3) 0.0159(19) 0.025(2) 0.0000(16) 0.032(2) -0.0052(19)
O5 0.0247(19) 0.0165(18) 0.0205(18) 0.0029(14) 0.0101(16) 0.0075(15)
O5W 0.050(3) 0.050(3) 0.050(3) 0.000(2) 0.023(3) 0.000(2)
O6 0.0162(16) 0.0116(16) 0.0116(16) -0.0032(13) 0.0026(14) 0.0003(13)
O7 0.0126(16) 0.0113(16) 0.0140(16) 0.0011(13) 0.0042(13) 0.0012(13)
O8 0.028(2) 0.028(2) 0.0173(18) 0.0054(15) 0.0086(16) 0.0192(17)
O9 0.0140(17) 0.0196(18) 0.0195(18) -0.0013(14) 0.0085(15) -0.0022(14)
O10 0.0110(16) 0.0140(16) 0.0119(16) 0.0006(13) 0.0044(13) -0.0003(13)
O11 0.0118(16) 0.0154(17) 0.0128(16) -0.0004(13) 0.0051(13) 0.0046(13)
O12 0.0230(18) 0.0139(17) 0.0134(16) 0.0005(13) 0.0117(15) 0.0000(14)
O13 0.0158(16) 0.0135(17) 0.0104(16) -0.0029(13) 0.0030(13) -0.0012(13)
O14 0.0136(16) 0.0148(17) 0.0125(16) 0.0015(13) 0.0046(13) 0.0050(13)
O15 0.0138(16) 0.0114(16) 0.0090(16) -0.0009(13) 0.0047(13) 0.0016(13)
O16 0.0107(15) 0.0125(16) 0.0105(16) -0.0003(13) 0.0026(13) 0.0015(13)
O17 0.0211(18) 0.0116(17) 0.0147(17) 0.0017(13) 0.0107(15) -0.0009(13)
O18 0.0110(16) 0.0117(16) 0.0134(16) 0.0013(13) 0.0049(13) 0.0003(13)
O19 0.0142(16) 0.0107(16) 0.0105(16) -0.0014(13) 0.0054(13) -0.0014(13)
O21 0.0126(16) 0.0153(17) 0.0119(16) -0.0031(13) 0.0061(13) -0.0017(13)
O22 0.0123(16) 0.0133(16) 0.0128(16) -0.0012(13) 0.0060(13) 0.0002(13)
O23 0.0105(16) 0.0145(17) 0.0108(16) 0.0015(13) 0.0033(13) -0.0001(13)
O24 0.0127(16) 0.0139(17) 0.0120(16) 0.0001(13) 0.0070(13) 0.0012(13)
O25 0.0157(16) 0.0098(16) 0.0095(16) 0.0005(13) 0.0053(13) 0.0024(13)
O26 0.0156(16) 0.0100(16) 0.0100(16) 0.0004(12) 0.0063(13) 0.0025(13)
B1 0.013(2) 0.012(3) 0.011(2) 0.000(2) 0.006(2) -0.001(2)
B2 0.011(2) 0.012(3) 0.008(2) -0.0005(19) 0.003(2) 0.000(2)
B3 0.009(2) 0.012(3) 0.012(2) -0.001(2) 0.004(2) 0.001(2)
B4 0.014(3) 0.016(3) 0.012(3) -0.003(2) 0.003(2) 0.000(2)
B5 0.013(2) 0.012(3) 0.011(2) 0.0002(19) 0.005(2) 0.000(2)
B6 0.020(3) 0.015(3) 0.014(3) -0.001(2) 0.008(2) -0.006(2)
B7 0.012(2) 0.012(3) 0.010(2) 0.002(2) 0.004(2) 0.003(2)
B8 0.014(2) 0.013(3) 0.015(3) -0.001(2) 0.007(2) 0.000(2)
B9 0.011(2) 0.010(2) 0.010(2) 0.0002(19) 0.002(2) 0.0000(19)
B10 0.014(2) 0.013(3) 0.010(2) -0.001(2) 0.007(2) -0.001(2)
K1 0.0566(10) 0.0633(11) 0.0394(9) -0.0028(8) 0.0226(8) 0.0028(8)
N1 0.050(4) 0.050(4) 0.050(4) 0.000(3) 0.023(3) 0.000(3)
N2 0.050(4) 0.050(4) 0.050(4) 0.000(3) 0.023(3) 0.000(3)
N3 0.050(4) 0.050(4) 0.050(4) 0.000(3) 0.023(3) 0.000(3)
C1 0.050(4) 0.050(5) 0.050(4) 0.000(4) 0.023(4) 0.000(4)
C2 0.050(4) 0.050(5) 0.050(4) 0.000(4) 0.023(4) 0.000(4)
C3 0.050(4) 0.050(5) 0.050(4) 0.000(4) 0.023(4) 0.000(4)
C4 0.050(4) 0.050(5) 0.050(4) 0.000(4) 0.023(4) 0.000(4)
O2W' 0.05(2) 0.05(3) 0.05(3) 0.00(3) 0.02(2) 0.000(18)

loop_
_atom_type_symbol
_atom_type_description
_atom_type_scat_dispersion_real
_atom_type_scat_dispersion_imag
_atom_type_scat_source
C C 0.0033 0.0016 'International Tables Vol C Tables 4.2.6.8 and 6.1.1.4'
H H 0.0000 0.0000 'International Tables Vol C Tables 4.2.6.8 and 6.1.1.4'
B B 0.0013 0.0007 'International Tables Vol C Tables 4.2.6.8 and 6.1.1.4'
N N 0.0061 0.0033 'International Tables Vol C Tables 4.2.6.8 and 6.1.1.4'
O O 0.0106 0.0060 'International Tables Vol C Tables 4.2.6.8 and 6.1.1.4'
K K 0.2009 0.2494 'International Tables Vol C Tables 4.2.6.8 and 6.1.1.4'
V V 0.3005 0.5294 'International Tables Vol C Tables 4.2.6.8 and 6.1.1.4'

loop_
_geom_angle_atom_site_label_1
_geom_angle_atom_site_label_2
_geom_angle_atom_site_label_3
_geom_angle
_geom_angle_site_symmetry_1
_geom_angle_site_symmetry_3
O5 V2 O23 109.78(17) . .
O5 V2 O10 109.72(17) . 5_666
O23 V2 O10 76.95(13) . 5_666
O5 V2 O22 108.53(17) . .
O23 V2 O22 90.44(14) . .
O10 V2 O22 141.75(14) 5_666 .
O5 V2 O21 109.63(17) . 5_666
O23 V2 O21 140.59(14) . 5_666
O10 V2 O21 89.52(14) 5_666 5_666
O22 V2 O21 77.57(14) . 5_666
O5 V2 V1 120.27(13) . .
O23 V2 V1 116.40(10) . .
O10 V2 V1 115.76(10) 5_666 .
O22 V2 V1 39.57(10) . .
O21 V2 V1 38.65(10) 5_666 .
O5 V2 V3 119.38(13) . .
O23 V2 V3 38.68(10) . .
O10 V2 V3 38.59(10) 5_666 .
O22 V2 V3 117.79(10) . .
O21 V2 V3 116.49(10) 5_666 .
V1 V2 V3 120.35(3) . .
O3 V3 O7 108.24(17) . 5_666
O3 V3 O10 111.72(17) . 5_666
O7 V3 O10 88.92(14) 5_666 5_666
O3 V3 O23 112.30(18) . .
O7 V3 O23 139.45(14) 5_666 .
O10 V3 O23 76.83(13) 5_666 .
O3 V3 O18 107.82(17) . .
O7 V3 O18 77.71(14) 5_666 .
O10 V3 O18 140.44(14) 5_666 .
O23 V3 O18 89.46(14) . .
O3 V3 V1 118.58(14) . 5_666
O7 V3 V1 38.87(10) 5_666 5_666
O10 V3 V1 115.04(10) 5_666 5_666
O23 V3 V1 115.25(10) . 5_666
O18 V3 V1 39.41(10) . 5_666
O3 V3 V2 122.38(14) . .
O7 V3 V2 115.51(10) 5_666 .
O10 V3 V2 38.57(10) 5_666 .
O23 V3 V2 38.57(9) . .
O18 V3 V2 116.39(10) . .
V1 V3 V2 119.04(3) 5_666 .
O3 V3 K1 56.42(14) . 4_656
O7 V3 K1 82.79(10) 5_666 4_656
O10 V3 K1 161.66(10) 5_666 4_656
O23 V3 K1 119.67(10) . 4_656
O18 V3 K1 53.29(10) . 4_656
V1 V3 K1 67.12(4) 5_666 4_656
V2 V3 K1 158.15(4) . 4_656
O3 V3 K1 51.75(14) . 3_455
O7 V3 K1 62.09(10) 5_666 3_455
O10 V3 K1 88.07(10) 5_666 3_455
O23 V3 K1 151.95(10) . 3_455
O18 V3 K1 116.44(10) . 3_455
V1 V3 K1 92.49(4) 5_666 3_455
V2 V3 K1 124.56(4) . 3_455
K1 V3 K1 73.59(5) 4_656 3_455
O1 V1 O21 108.82(17) . 5_666
O1 V1 O7 110.01(17) . .
O21 V1 O7 141.14(14) 5_666 .
O1 V1 O18 105.82(17) . 5_666
O21 V1 O18 90.25(14) 5_666 5_666
O7 V1 O18 77.91(14) . 5_666
O1 V1 O22 110.24(17) . .
O21 V1 O22 77.66(14) 5_666 .
O7 V1 O22 90.39(14) . .
O18 V1 O22 143.93(14) 5_666 .
O1 V1 V3 118.46(14) . 5_666
O21 V1 V3 116.80(11) 5_666 5_666
O7 V1 V3 38.87(10) . 5_666
O18 V1 V3 39.62(9) 5_666 5_666
O22 V1 V3 117.83(10) . 5_666
O1 V1 V2 120.89(14) . .
O21 V1 V2 39.08(10) 5_666 .
O7 V1 V2 116.41(10) . .
O18 V1 V2 117.69(10) 5_666 .
O22 V1 V2 39.23(10) . .
V3 V1 V2 120.62(3) 5_666 .
O1 V1 K1 55.49(14) . 8_455
O21 V1 K1 119.37(10) 5_666 8_455
O7 V1 K1 82.48(10) . 8_455
O18 V1 K1 52.98(10) 5_666 8_455
O22 V1 K1 159.53(10) . 8_455
V3 V1 K1 66.74(4) 5_666 8_455
V2 V1 K1 158.28(4) . 8_455
V1 O1 K1 100.35(17) . 8_455
V3 O3 K1 104.76(17) . 3_455
V3 O3 K1 99.12(16) . 4_656
K1 O3 K1 92.70(11) 3_455 4_656
B4 O6 B9 122.7(4) . .
B10 O7 V3 125.5(3) . 5_666
B10 O7 V1 129.0(3) . .
V3 O7 V1 102.26(15) 5_666 .
B8 O8 K1 150.5(3) . .
B3 O10 V2 128.5(3) . 5_666
B3 O10 V3 126.0(3) . 5_666
V2 O10 V3 102.83(15) 5_666 5_666
B8 O11 B3 122.9(4) . .
B6 O12 B10 122.7(4) . .
B6 O12 K1 147.6(3) . 7_656
B10 O12 K1 87.0(3) . 7_656
B4 O13 B2 121.1(4) . .
B4 O13 K1 111.9(3) . 4_656
B2 O13 K1 97.0(3) . 4_656
B8 O14 B7 121.8(4) . .
B5 O15 B1 121.8(4) . .
B5 O15 B10 121.4(4) . .
B1 O15 B10 116.2(3) . .
B7 O16 B2 116.1(4) . .
B6 O17 B1 121.2(4) . .
B2 O18 V1 125.0(3) . 5_666
B2 O18 V3 129.8(3) . .
V1 O18 V3 100.97(15) 5_666 .
B2 O18 K1 97.0(2) . 4_656
V1 O18 K1 96.85(12) 5_666 4_656
V3 O18 K1 96.27(12) . 4_656
B9 O19 B1 115.8(4) . .
B7 O21 V1 125.2(3) . 5_666
B7 O21 V2 129.7(3) . 5_666
V1 O21 V2 102.27(15) 5_666 5_666
B1 O22 V2 124.2(3) . .
B1 O22 V1 129.2(3) . .
V2 O22 V1 101.21(15) . .
B9 O23 V2 125.9(3) . .
B9 O23 V3 128.7(3) . .
V2 O23 V3 102.75(15) . .
B10 O24 B3 115.6(4) . .
B10 O24 K1 88.8(2) . 7_656
B3 O24 K1 132.9(3) . 7_656
B5 O25 B7 123.2(4) . .
B5 O25 B3 120.8(4) . .
B7 O25 B3 116.0(4) . .
B5 O26 B9 121.4(4) . .
B5 O26 B2 122.8(4) . .
B9 O26 B2 115.8(3) . .
O19 B1 O22 113.6(4) . .
O19 B1 O17 108.4(4) . .
O22 B1 O17 110.8(4) . .
O19 B1 O15 109.3(4) . .
O22 B1 O15 107.2(4) . .
O17 B1 O15 107.3(4) . .
O16 B2 O18 112.6(4) . .
O16 B2 O13 111.5(4) . .
O18 B2 O13 108.7(4) . .
O16 B2 O26 109.0(4) . .
O18 B2 O26 107.6(4) . .
O13 B2 O26 107.2(4) . .
O24 B3 O10 112.4(4) . .
O24 B3 O11 110.9(4) . .
O10 B3 O11 109.3(4) . .
O24 B3 O25 109.1(4) . .
O10 B3 O25 108.5(4) . .
O11 B3 O25 106.5(4) . .
O6 B4 O13 123.6(4) . .
O6 B4 O2 114.5(5) . .
O13 B4 O2 121.9(5) . .
O9 B5 O15 108.8(4) . .
O9 B5 O25 113.4(4) . .
O15 B5 O25 107.4(4) . .
O9 B5 O26 112.9(4) . .
O15 B5 O26 107.3(4) . .
O25 B5 O26 106.7(4) . .
O12 B6 O4 121.5(5) . .
O12 B6 O17 122.7(5) . .
O4 B6 O17 115.8(5) . .
O16 B7 O21 113.5(4) . .
O16 B7 O14 111.1(4) . .
O21 B7 O14 108.6(4) . .
O16 B7 O25 108.8(4) . .
O21 B7 O25 107.0(4) . .
O14 B7 O25 107.6(4) . .
O11 B8 O14 123.1(4) . .
O11 B8 O8 119.9(4) . .
O14 B8 O8 117.0(4) . .
O19 B9 O23 112.6(4) . .
O19 B9 O6 111.2(4) . .
O23 B9 O6 109.4(4) . .
O19 B9 O26 108.2(4) . .
O23 B9 O26 108.3(4) . .
O6 B9 O26 107.0(4) . .
O24 B10 O12 111.1(4) . .
O24 B10 O7 113.1(4) . .
O12 B10 O7 109.2(4) . .
O24 B10 O15 109.0(4) . .
O12 B10 O15 108.0(4) . .
O7 B10 O15 106.3(4) . .
O24 B10 K1 65.1(2) . 7_656
O12 B10 K1 66.0(2) . 7_656
O7 B10 K1 86.6(3) . 7_656
O15 B10 K1 167.1(3) . 7_656
O8 K1 O3W 94.50(15) . .
O8 K1 O24 64.20(10) . 7_656
O3W K1 O24 85.55(13) . 7_656
O8 K1 O12 108.52(11) . 7_656
O3W K1 O12 64.68(14) . 7_656
O24 K1 O12 47.67(9) 7_656 7_656
O8 K1 O13 85.74(11) . 4_646
O3W K1 O13 76.97(14) . 4_646
O24 K1 O13 143.91(11) 7_656 4_646
O12 K1 O13 139.62(11) 7_656 4_646
O8 K1 O18 130.84(11) . 4_646
O3W K1 O18 81.20(13) . 4_646
O24 K1 O18 160.54(12) 7_656 4_646
O12 K1 O18 113.21(11) 7_656 4_646
O13 K1 O18 45.40(9) 4_646 4_646
O8 K1 O3 85.02(12) . 3_545
O3W K1 O3 157.49(14) . 3_545
O24 K1 O3 73.96(10) 7_656 3_545
O12 K1 O3 94.08(10) 7_656 3_545
O13 K1 O3 125.31(11) 4_646 3_545
O18 K1 O3 115.93(10) 4_646 3_545
O8 K1 B10 90.22(13) . 7_656
O3W K1 B10 84.88(15) . 7_656
O24 K1 B10 26.09(11) 7_656 7_656
O12 K1 B10 26.92(11) 7_656 7_656
O13 K1 B10 161.01(13) 4_646 7_656
O18 K1 B10 137.31(13) 4_646 7_656
O3 K1 B10 72.63(12) 3_545 7_656
O8 K1 O1 152.05(13) . 8_556
O3W K1 O1 57.65(14) . 8_556
O24 K1 O1 107.36(11) 7_656 8_556
O12 K1 O1 59.88(10) 7_656 8_556
O13 K1 O1 89.65(10) 4_646 8_556
O18 K1 O1 53.35(9) 4_646 8_556
O3 K1 O1 119.48(11) 3_545 8_556
B10 K1 O1 85.26(12) 7_656 8_556
O8 K1 O3 115.39(12) . 4_646
O3W K1 O3 135.34(13) . 4_646
O24 K1 O3 136.38(11) 7_656 4_646
O12 K1 O3 126.96(12) 7_656 4_646
O13 K1 O3 73.31(10) 4_646 4_646
O18 K1 O3 54.21(9) 4_646 4_646
O3 K1 O3 62.88(12) 3_545 4_646
B10 K1 O3 124.80(13) 7_656 4_646
O1 K1 O3 89.40(10) 8_556 4_646
O8 K1 V3 130.65(10) . 4_646
O3W K1 V3 111.02(11) . 4_646
O24 K1 V3 154.07(9) 7_656 4_646
O12 K1 V3 120.42(9) 7_656 4_646
O13 K1 V3 61.65(7) 4_646 4_646
O18 K1 V3 30.44(6) 4_646 4_646
O3 K1 V3 85.55(8) 3_545 4_646
B10 K1 V3 132.02(11) 7_656 4_646
O1 K1 V3 68.95(7) 8_556 4_646
O3 K1 V3 24.46(6) 4_646 4_646
O8 K1 V1 155.46(10) . 8_556
O3W K1 V1 70.75(11) . 8_556
O24 K1 V1 131.06(9) 7_656 8_556
O12 K1 V1 83.38(8) 7_656 8_556
O13 K1 V1 72.10(7) 4_646 8_556
O18 K1 V1 30.16(6) 4_646 8_556
O3 K1 V1 116.21(9) 3_545 8_556
B10 K1 V1 107.26(11) 7_656 8_556
O1 K1 V1 24.16(6) 8_556 8_556
O3 K1 V1 68.83(7) 4_646 8_556
V3 K1 V1 46.13(3) 4_646 8_556
C1 N1 H1C 109.5 . .
C1 N1 H1D 109.5 . .
H1C N1 H1D 109.5 . .
C1 N1 H1E 109.5 . .
H1C N1 H1E 109.5 . .
H1D N1 H1E 109.5 . .
C2 N2 C3 119.7(6) . .
C2 N2 H2C 107.4 . .
C3 N2 H2C 107.4 . .
C2 N2 H2D 107.4 . .
C3 N2 H2D 107.4 . .
H2C N2 H2D 106.9 . .
C4 N3 H3C 109.5 . .
C4 N3 H3D 109.5 . .
H3C N3 H3D 109.5 . .
C4 N3 H3E 109.5 . .
H3C N3 H3E 109.5 . .
H3D N3 H3E 109.5 . .
C2 C1 N1 108.7(7) . .
C2 C1 H1A 109.9 . .
N1 C1 H1A 109.9 . .
C2 C1 H1B 109.9 . .
N1 C1 H1B 109.9 . .
H1A C1 H1B 108.3 . .
C1 C2 N2 111.9(7) . .
C1 C2 H2A 109.2 . .
N2 C2 H2A 109.2 . .
C1 C2 H2B 109.2 . .
N2 C2 H2B 109.2 . .
H2A C2 H2B 107.9 . .
C4 C3 N2 115.4(7) . .
C4 C3 H3A 108.4 . .
N2 C3 H3A 108.4 . .
C4 C3 H3B 108.4 . .
N2 C3 H3B 108.4 . .
H3A C3 H3B 107.5 . .
C3 C4 N3 118.9(7) . .
C3 C4 H4A 107.6 . .
N3 C4 H4A 107.6 . .
C3 C4 H4B 107.6 . .
N3 C4 H4B 107.6 . .
H4A C4 H4B 107.0 . .

loop_
_geom_bond_atom_site_label_1
_geom_bond_atom_site_label_2
_geom_bond_distance
_geom_bond_site_symmetry_2
V2 O5 1.617(4) .
V2 O23 1.947(3) .
V2 O10 1.948(3) 5_666
V2 O22 1.954(3) .
V2 O21 1.955(3) 5_666
V2 V1 3.0305(11) .
V2 V3 3.0456(11) .
V3 O3 1.616(3) .
V3 O7 1.942(3) 5_666
V3 O10 1.948(3) 5_666
V3 O23 1.951(3) .
V3 O18 1.965(3) .
V3 V1 3.0249(11) 5_666
V3 K1 3.8547(19) 4_656
V3 K1 3.921(2) 3_455
V1 O1 1.609(3) .
V1 O21 1.937(3) 5_666
V1 O7 1.943(3) .
V1 O18 1.956(3) 5_666
V1 O22 1.968(3) .
V1 V3 3.0249(11) 5_666
V1 K1 3.866(2) 8_455
O1 K1 3.238(4) 8_455
O2 B4 1.372(7) .
O2W O2W' 0.69(17) .
O3 K1 3.184(4) 3_455
O3 K1 3.253(4) 4_656
O3W K1 2.896(6) .
O4 B6 1.368(7) .
O6 B4 1.362(7) .
O6 B9 1.464(6) .
O7 B10 1.470(6) .
O7 V3 1.942(3) 5_666
O8 B8 1.370(7) .
O8 K1 2.895(4) .
O9 B5 1.439(6) .
O10 B3 1.468(6) .
O10 V2 1.948(3) 5_666
O10 V3 1.948(3) 5_666
O11 B8 1.361(6) .
O11 B3 1.468(6) .
O12 B6 1.358(7) .
O12 B10 1.464(6) .
O12 K1 2.954(4) 7_656
O13 B4 1.365(7) .
O13 B2 1.478(6) .
O13 K1 3.105(4) 4_656
O14 B8 1.368(6) .
O14 B7 1.472(6) .
O15 B5 1.474(6) .
O15 B1 1.518(6) .
O15 B10 1.540(6) .
O16 B7 1.425(6) .
O16 B2 1.426(6) .
O17 B6 1.371(7) .
O17 B1 1.469(6) .
O18 B2 1.474(6) .
O18 V1 1.956(3) 5_666
O18 K1 3.109(4) 4_656
O19 B9 1.429(6) .
O19 B1 1.432(6) .
O21 B7 1.467(6) .
O21 V1 1.937(3) 5_666
O21 V2 1.955(3) 5_666
O22 B1 1.464(6) .
O23 B9 1.461(6) .
O24 B10 1.420(6) .
O24 B3 1.427(6) .
O24 K1 2.930(4) 7_656
O25 B5 1.488(6) .
O25 B7 1.531(6) .
O25 B3 1.534(6) .
O26 B5 1.496(6) .
O26 B9 1.533(6) .
O26 B2 1.535(6) .
B10 K1 3.229(5) 7_656
K1 O24 2.930(4) 7_656
K1 O12 2.954(4) 7_656
K1 O13 3.105(4) 4_646
K1 O18 3.109(4) 4_646
K1 O3 3.184(4) 3_545
K1 B10 3.229(5) 7_656
K1 O1 3.238(4) 8_556
K1 O3 3.253(4) 4_646
K1 V3 3.8547(19) 4_646
K1 V1 3.866(2) 8_556
N1 C1 1.472(10) .
N1 H1C 0.8900 .
N1 H1D 0.8900 .
N1 H1E 0.8900 .
N2 C2 1.480(10) .
N2 C3 1.488(10) .
N2 H2C 0.9000 .
N2 H2D 0.9000 .
N3 C4 1.466(10) .
N3 H3C 0.8900 .
N3 H3D 0.8900 .
N3 H3E 0.8900 .
C1 C2 1.422(11) .
C1 H1A 0.9700 .
C1 H1B 0.9700 .
C2 H2A 0.9700 .
C2 H2B 0.9700 .
C3 C4 1.447(11) .
C3 H3A 0.9700 .
C3 H3B 0.9700 .
C4 H4A 0.9700 .
C4 H4B 0.9700 .
